data_7220194
loop_
_publ_author_name
'Wong, Fung Fuh'
'Huang, Jiann-Jyh'
'Lu, Shi-Han'
'Chung, Yu Hsuan'

_publ_section_title
;
 Vilsmeier--Haack reagent-promoted formyloxylation of
 \a-chloro-N-arylacetamides by formamide
;
_journal_name_full 'RSC Adv.'
_journal_paper_doi 10.1039/C5RA05779E
_journal_year 2015
_chemical_formula_sum 'C10 H8 N2 O3'
_chemical_formula_weight 204.18
_chemical_name_systematic
;
 ?
;
_space_group_crystal_system orthorhombic
_space_group_IT_number 61
_space_group_name_Hall '-P 2ac 2ab'
_space_group_name_H-M_alt 'P b c a'
_symmetry_space_group_name_Hall '-P 2ac 2ab'
_symmetry_space_group_name_H-M 'P b c a'
_atom_sites_solution_hydrogens geom
_audit_creation_method SHELXL-2013
_audit_update_record
;
2015-02-03 deposited with the CCDC.
2015-04-14 downloaded from the CCDC.
;
_cell_angle_alpha 90
_cell_angle_beta 90
_cell_angle_gamma 90
_cell_formula_units_Z 8
_cell_length_a 9.6734(8)
_cell_length_b 7.8964(6)
_cell_length_c 25.315(2)
_cell_measurement_reflns_used 3478
_cell_measurement_temperature 100(2)
_cell_measurement_theta_max 26.3235
_cell_measurement_theta_min 2.6484
_cell_volume 1933.7(3)
_computing_cell_refinement 'SAINT V8.34A (Bruker AXS Inc., 2013)'
_computing_data_collection 'APEX2 (Bruker AXS, 2010)'
_computing_data_reduction 'SAINT V8.34A (Bruker AXS Inc., 2013)'
_computing_molecular_graphics 'SHELXTL (Sheldrick, 2008)'
_computing_publication_material SHELXTL
_computing_structure_refinement 'SHELXL-2013 (Sheldrick, 2013)'
_diffrn_ambient_temperature 100(2)
_diffrn_detector_area_resol_mean 8.3333
_diffrn_measured_fraction_theta_full 0.999
_diffrn_measured_fraction_theta_max 0.992
_diffrn_measurement_device_type 'Bruker APEX-II CCD'
_diffrn_measurement_method '\f and \w scans'
_diffrn_radiation_type MoK\a
_diffrn_radiation_wavelength 0.71073
_diffrn_reflns_av_R_equivalents 0.0455
_diffrn_reflns_av_unetI/netI 0.0299
_diffrn_reflns_laue_measured_fraction_full 0.999
_diffrn_reflns_laue_measured_fraction_max 0.992
_diffrn_reflns_limit_h_max 12
_diffrn_reflns_limit_h_min -11
_diffrn_reflns_limit_k_max 9
_diffrn_reflns_limit_k_min -9
_diffrn_reflns_limit_l_max 31
_diffrn_reflns_limit_l_min -31
_diffrn_reflns_number 14311
_diffrn_reflns_point_group_measured_fraction_full 0.999
_diffrn_reflns_point_group_measured_fraction_max 0.992
_diffrn_reflns_theta_full 25.242
_diffrn_reflns_theta_max 26.440
_diffrn_reflns_theta_min 2.650
_exptl_absorpt_coefficient_mu 0.106
_exptl_absorpt_correction_T_max 0.9485
_exptl_absorpt_correction_T_min 0.8001
_exptl_absorpt_correction_type multi-scan
_exptl_absorpt_process_details 'SADABS V2012/1 (Bruker AXS Inc.)'
_exptl_crystal_colour Colorless
_exptl_crystal_density_diffrn 1.403
_exptl_crystal_density_meas ?
_exptl_crystal_density_method 'not measured'
_exptl_crystal_description Lump
_exptl_crystal_F_000 848
_exptl_crystal_size_max 0.22
_exptl_crystal_size_mid 0.15
_exptl_crystal_size_min 0.15
_refine_diff_density_max 0.441
_refine_diff_density_min -0.357
_refine_diff_density_rms 0.054
_refine_ls_extinction_coef 0.0070(18)
_refine_ls_extinction_expression Fc^*^=kFc[1+0.001xFc^2^\l^3^/sin(2\q)]^-1/4^
_refine_ls_extinction_method SHELXL
_refine_ls_goodness_of_fit_ref 1.097
_refine_ls_hydrogen_treatment constr
_refine_ls_matrix_type full
_refine_ls_number_parameters 137
_refine_ls_number_reflns 1969
_refine_ls_number_restraints 0
_refine_ls_restrained_S_all 1.097
_refine_ls_R_factor_all 0.0590
_refine_ls_R_factor_gt 0.0489
_refine_ls_shift/su_max 0.000
_refine_ls_shift/su_mean 0.000
_refine_ls_structure_factor_coef Fsqd
_refine_ls_weighting_details 'w=1/[\s^2^(Fo^2^)+(0.0502P)^2^+2.0671P] where P=(Fo^2^+2Fc^2^)/3'
_refine_ls_weighting_scheme calc
_refine_ls_wR_factor_gt 0.1220
_refine_ls_wR_factor_ref 0.1275
_reflns_Friedel_coverage 0.000
_reflns_number_gt 1676
_reflns_number_total 1969
_reflns_threshold_expression 'I > 2\s(I)'
_cod_data_source_file c5ra05779e2.cif
_cod_data_source_block 131214LT2
_cod_depositor_comments
;
The following automatic conversions were performed:

'_exptl_crystal_density_meas' value 'not measured' was changed to '?'
- the value is perceived as not measured.

Automatic conversion script
Id: cif_fix_values 3271 2015-04-21 07:52:19Z andrius 
;
_cod_database_code 7220194
_shelx_space_group_comment
;
The symmetry employed for this shelxl refinement is uniquely defined
by the following loop, which should always be used as a source of
symmetry information in preference to the above space-group names.
They are only intended as comments.
;
_shelxl_version_number 2013-4

loop_
_space_group_symop_operation_xyz
'x, y, z'
'x+1/2, -y+1/2, -z'
'-x, y+1/2, -z+1/2'
'-x+1/2, -y, z+1/2'
'-x, -y, -z'
'-x-1/2, y-1/2, z'
'x, -y-1/2, z-1/2'
'x-1/2, y, -z-1/2'

loop_
_atom_site_label
_atom_site_type_symbol
_atom_site_fract_x
_atom_site_fract_y
_atom_site_fract_z
_atom_site_U_iso_or_equiv
_atom_site_adp_type
_atom_site_occupancy
_atom_site_site_symmetry_order
_atom_site_calc_flag
_atom_site_refinement_flags_posn
_atom_site_refinement_flags_adp
C1 C 0.8942(2) 0.8006(3) 0.79586(7) 0.0189(4) Uani 1 1 d . .
H1A H 0.8821 0.6767 0.7921 0.023 Uiso 1 1 calc R U
H1B H 0.9945 0.8254 0.7950 0.023 Uiso 1 1 calc R U
C2 C 0.8241(2) 0.8894(2) 0.74998(7) 0.0159(4) Uani 1 1 d . .
C3 C 0.87800(19) 0.9834(2) 0.65864(7) 0.0165(4) Uani 1 1 d . .
C4 C 0.7487(2) 1.0500(3) 0.64548(8) 0.0199(4) Uani 1 1 d . .
H4 H 0.6748 1.0455 0.6701 0.024 Uiso 1 1 calc R U
C5 C 0.7292(2) 1.1224(3) 0.59637(8) 0.0222(5) Uani 1 1 d . .
H5 H 0.6408 1.1659 0.5871 0.027 Uiso 1 1 calc R U
C6 C 0.8374(2) 1.1323(3) 0.56024(8) 0.0225(5) Uani 1 1 d . .
C7 C 0.8172(2) 1.2130(3) 0.50991(9) 0.0301(5) Uani 1 1 d . .
C8 C 0.9670(2) 1.0647(3) 0.57332(8) 0.0221(5) Uani 1 1 d . .
H8 H 1.0412 1.0710 0.5489 0.027 Uiso 1 1 calc R U
C9 C 0.9861(2) 0.9890(3) 0.62190(8) 0.0195(4) Uani 1 1 d . .
H9 H 1.0731 0.9405 0.6305 0.023 Uiso 1 1 calc R U
C10 C 0.86572(17) 1.0072(3) 0.85672(7) 0.0149(4) Uani 1 1 d . .
H10 H 0.8388 1.0443 0.8909 0.018 Uiso 1 1 calc R U
N1 N 0.8011(2) 1.2788(3) 0.47008(8) 0.0434(6) Uani 1 1 d . .
N2 N 0.90850(16) 0.9114(2) 0.70790(6) 0.0168(4) Uani 1 1 d . .
H2 H 0.9940 0.8758 0.7120 0.020 Uiso 1 1 calc R U
O1 O 0.92289(16) 1.1127(2) 0.82884(7) 0.0315(4) Uani 1 1 d . .
O2 O 0.83809(15) 0.8544(2) 0.84553(6) 0.0260(4) Uani 1 1 d . .
O3 O 0.70213(14) 0.93047(19) 0.75171(5) 0.0211(4) Uani 1 1 d . .

loop_
_atom_site_aniso_label
_atom_site_aniso_U_11
_atom_site_aniso_U_22
_atom_site_aniso_U_33
_atom_site_aniso_U_23
_atom_site_aniso_U_13
_atom_site_aniso_U_12
C1 0.0189(10) 0.0196(10) 0.0182(10) -0.0003(8) 0.0013(8) 0.0003(8)
C2 0.0149(9) 0.0149(9) 0.0180(10) -0.0035(8) 0.0007(7) -0.0009(7)
C3 0.0182(9) 0.0147(9) 0.0167(9) -0.0027(7) -0.0010(7) -0.0016(7)
C4 0.0188(9) 0.0223(10) 0.0185(9) -0.0018(8) 0.0016(8) 0.0025(8)
C5 0.0210(10) 0.0232(11) 0.0223(10) -0.0003(8) -0.0011(8) 0.0071(8)
C6 0.0284(11) 0.0208(10) 0.0184(10) 0.0004(8) 0.0001(8) 0.0026(9)
C7 0.0333(12) 0.0315(13) 0.0256(11) 0.0022(9) 0.0026(10) 0.0079(10)
C8 0.0223(10) 0.0247(11) 0.0193(10) -0.0013(8) 0.0038(8) -0.0017(8)
C9 0.0163(9) 0.0214(10) 0.0207(10) -0.0022(8) 0.0006(8) -0.0002(8)
C10 0.0038(7) 0.0333(11) 0.0075(8) -0.0058(7) -0.0018(6) -0.0066(8)
N1 0.0498(13) 0.0514(14) 0.0291(11) 0.0140(10) 0.0047(10) 0.0143(11)
N2 0.0126(7) 0.0199(8) 0.0180(8) 0.0002(6) 0.0005(6) 0.0026(6)
O1 0.0232(8) 0.0269(8) 0.0444(10) -0.0078(7) -0.0012(7) 0.0004(7)
O2 0.0251(8) 0.0345(9) 0.0183(7) 0.0019(6) 0.0019(6) -0.0016(7)
O3 0.0157(7) 0.0280(8) 0.0196(7) 0.0004(6) 0.0006(5) 0.0020(6)

loop_
_atom_type_symbol
_atom_type_description
_atom_type_scat_dispersion_real
_atom_type_scat_dispersion_imag
_atom_type_scat_source
C C 0.0033 0.0016 'International Tables Vol C Tables 4.2.6.8 and 6.1.1.4'
H H 0.0000 0.0000 'International Tables Vol C Tables 4.2.6.8 and 6.1.1.4'
N N 0.0061 0.0033 'International Tables Vol C Tables 4.2.6.8 and 6.1.1.4'
O O 0.0106 0.0060 'International Tables Vol C Tables 4.2.6.8 and 6.1.1.4'

loop_
_geom_angle_atom_site_label_1
_geom_angle_atom_site_label_2
_geom_angle_atom_site_label_3
_geom_angle
O2 C1 C2 111.43(16)
O2 C1 H1A 109.3
C2 C1 H1A 109.3
O2 C1 H1B 109.3
C2 C1 H1B 109.3
H1A C1 H1B 108.0
O3 C2 N2 125.14(18)
O3 C2 C1 121.73(18)
N2 C2 C1 113.09(16)
C4 C3 C9 119.88(18)
C4 C3 N2 123.59(17)
C9 C3 N2 116.53(17)
C5 C4 C3 119.55(18)
C5 C4 H4 120.2
C3 C4 H4 120.2
C4 C5 C6 120.75(19)
C4 C5 H5 119.6
C6 C5 H5 119.6
C5 C6 C8 119.72(19)
C5 C6 C7 120.3(2)
C8 C6 C7 119.98(19)
N1 C7 C6 179.4(3)
C9 C8 C6 119.70(19)
C9 C8 H8 120.1
C6 C8 H8 120.1
C8 C9 C3 120.37(19)
C8 C9 H9 119.8
C3 C9 H9 119.8
O1 C10 O2 127.91(18)
O1 C10 H10 116.0
O2 C10 H10 116.0
C2 N2 C3 128.70(16)
C2 N2 H2 115.6
C3 N2 H2 115.6
C10 O2 C1 113.44(16)

loop_
_geom_bond_atom_site_label_1
_geom_bond_atom_site_label_2
_geom_bond_distance
C1 O2 1.434(2)
C1 C2 1.517(3)
C1 H1A 0.9900
C1 H1B 0.9900
C2 O3 1.224(2)
C2 N2 1.353(2)
C3 C4 1.397(3)
C3 C9 1.400(3)
C3 N2 1.402(2)
C4 C5 1.381(3)
C4 H4 0.9500
C5 C6 1.393(3)
C5 H5 0.9500
C6 C8 1.402(3)
C6 C7 1.438(3)
C7 N1 1.145(3)
C8 C9 1.380(3)
C8 H8 0.9500
C9 H9 0.9500
C10 O1 1.224(2)
C10 O2 1.268(2)
C10 H10 0.9500
N2 H2 0.8800
